data_1534289
loop_
_publ_author_name
'Bode, H.'
'Teufer, G.'

_publ_section_title
;
 Ueber Strukturen von Hexafluorozirkonaten und Hexafluorohafnaten
;
_journal_name_full 'Zeitschrift fuer Anorganische und Allgemeine Chemie'
_journal_page_first 18
_journal_page_last 24
_journal_volume 283
_journal_year 1956
_chemical_formula_sum 'Cs2 F6 Hf'
_chemical_name_systematic 'Cs2 Hf F6'
_space_group_IT_number 164
_symmetry_space_group_name_Hall '-P 3 2"'
_symmetry_space_group_name_H-M 'P -3 m 1'
_cell_angle_alpha 90
_cell_angle_beta 90
_cell_angle_gamma 120
_cell_formula_units_Z 1
_cell_length_a 6.39
_cell_length_b 6.39
_cell_length_c 5
_cell_volume 176.808
_citation_journal_id_ASTM ZAACAB
_cod_data_source_file Bode_ZAACAB_1956_839.cif
_cod_data_source_block Cs2F6Hf1
_cod_original_cell_volume 176.8082
_cod_original_formula_sum 'Cs2 F6 Hf1'
_cod_database_code 1534289

loop_
_symmetry_equiv_pos_as_xyz
x,y,z
-y,x-y,z
-x+y,-x,z
y,x,-z
-x,-x+y,-z
x-y,-y,-z
-x,-y,-z
y,-x+y,-z
x-y,x,-z
-y,-x,z
x,x-y,z
-x+y,y,z

loop_
_atom_site_label
_atom_site_type_symbol
_atom_site_fract_x
_atom_site_fract_y
_atom_site_fract_z
_atom_site_occupancy
_atom_site_U_iso_or_equiv
Hf1 Hf+4 0 0 0 1 0.0
Cs1 Cs+1 0.3333 0.6667 0.692 1 0.0
F1 F-1 0.16 -0.16 0.198 1 0.0
